data_4025668
loop_
_publ_author_name
'Motonori Watanabe'
'Kenta Goto'
'Masahiko Shibahara'
'Teruo Shinmyozu'

_publ_section_title
;
 Synthesis, Structure, and Electronic and Photophysical Properties of Two-
 and Three-Layered [3.3]Paracyclophane-Based Donor-Acceptor Systems(1)
;
_journal_name_full 'Journal of Organic Chemistry'
_journal_page_first 6104
_journal_page_last 6114
_journal_paper_doi 10.1021/jo100688m
_journal_volume 75
_journal_year 2010
_chemical_formula_sum 'C30 H32 N2 S'
_chemical_formula_weight 452.64
_chemical_name_systematic
; 
 ? 
;
_space_group_IT_number 41
_symmetry_cell_setting orthorhombic
_symmetry_space_group_name_Hall 'A 2 -2ab'
_symmetry_space_group_name_H-M 'A b a 2'
_atom_sites_solution_hydrogens geom
_atom_sites_solution_primary direct
_atom_sites_solution_secondary difmap
_audit_creation_method SHELXL-97
_cell_angle_alpha 90.00
_cell_angle_beta 90.00
_cell_angle_gamma 90.00
_cell_formula_units_Z 8
_cell_length_a 21.208(4)
_cell_length_b 16.936(2)
_cell_length_c 13.147(3)
_cell_measurement_reflns_used 23144
_cell_measurement_temperature 123(2)
_cell_measurement_theta_max 27.43
_cell_measurement_theta_min 3.08
_cell_volume 4722.1(15)
_computing_structure_refinement 'SHELXL-97 (Sheldrick, 1997)'
_computing_structure_solution 'SHELXS-97 (Sheldrick, 1990)'
_diffrn_ambient_temperature 123(2)
_diffrn_measured_fraction_theta_full 0.997
_diffrn_measured_fraction_theta_max 0.997
_diffrn_radiation_monochromator graphite
_diffrn_radiation_source 'fine-focus sealed tube'
_diffrn_radiation_type MoK\a
_diffrn_radiation_wavelength 0.71075
_diffrn_reflns_av_R_equivalents 0.0335
_diffrn_reflns_av_sigmaI/netI 0.0321
_diffrn_reflns_limit_h_max 25
_diffrn_reflns_limit_h_min -27
_diffrn_reflns_limit_k_max 21
_diffrn_reflns_limit_k_min -21
_diffrn_reflns_limit_l_max 17
_diffrn_reflns_limit_l_min -16
_diffrn_reflns_number 23275
_diffrn_reflns_theta_full 27.43
_diffrn_reflns_theta_max 27.43
_diffrn_reflns_theta_min 3.08
_exptl_absorpt_coefficient_mu 0.159
_exptl_absorpt_correction_T_max 1.0000
_exptl_absorpt_correction_T_min 1.0000
_exptl_crystal_colour yellow
_exptl_crystal_density_diffrn 1.273
_exptl_crystal_density_method 'not measured'
_exptl_crystal_description prism
_exptl_crystal_F_000 1936
_exptl_crystal_size_max 0.80
_exptl_crystal_size_mid 0.60
_exptl_crystal_size_min 0.13
_refine_diff_density_max 1.903
_refine_diff_density_min -0.525
_refine_diff_density_rms 0.089
_refine_ls_abs_structure_details 'Flack H D (1983), Acta Cryst. A39, 876-881'
_refine_ls_abs_structure_Flack 0.45(11)
_refine_ls_extinction_method none
_refine_ls_goodness_of_fit_ref 1.053
_refine_ls_hydrogen_treatment mixed
_refine_ls_matrix_type full
_refine_ls_number_parameters 374
_refine_ls_number_reflns 5361
_refine_ls_number_restraints 1
_refine_ls_restrained_S_all 1.053
_refine_ls_R_factor_all 0.0735
_refine_ls_R_factor_gt 0.0720
_refine_ls_shift/su_max 0.000
_refine_ls_shift/su_mean 0.000
_refine_ls_structure_factor_coef Fsqd
_refine_ls_weighting_details 'calc w=1/[\s^2^(Fo^2^)+(0.1493P)^2^+6.3637P] where P=(Fo^2^+2Fc^2^)/3'
_refine_ls_weighting_scheme calc
_refine_ls_wR_factor_gt 0.2032
_refine_ls_wR_factor_ref 0.2054
_reflns_number_gt 5173
_reflns_number_total 5361
_reflns_threshold_expression >2sigma(I)
_cod_data_source_file jo100688m_si_004.cif
_cod_data_source_block 3ba
_cod_original_cell_volume 4722.1(16)
_cod_database_code 4025668

loop_
_symmetry_equiv_pos_as_xyz
'x, y, z'
'-x, -y, z'
'-x+1/2, y+1/2, z'
'x+1/2, -y+1/2, z'
'x, y+1/2, z+1/2'
'-x, -y+1/2, z+1/2'
'-x+1/2, y+1, z+1/2'
'x+1/2, -y+1, z+1/2'

loop_
_atom_site_label
_atom_site_type_symbol
_atom_site_fract_x
_atom_site_fract_y
_atom_site_fract_z
_atom_site_U_iso_or_equiv
_atom_site_adp_type
_atom_site_occupancy
_atom_site_symmetry_multiplicity
_atom_site_calc_flag
_atom_site_refinement_flags
_atom_site_disorder_assembly
_atom_site_disorder_group
C1 C 0.70591(14) 0.15345(16) 0.2837(2) 0.0255(6) Uani 1 1 d . . .
H1 H 0.6904(16) 0.101(2) 0.251(3) 0.016(8) Uiso 1 1 d . . .
H2 H 0.7025(16) 0.144(2) 0.355(3) 0.013(7) Uiso 1 1 d . . .
C2 C 0.77534(14) 0.16637(18) 0.2536(3) 0.0301(7) Uani 1 1 d . . .
H3 H 0.801(2) 0.120(3) 0.278(4) 0.041(11) Uiso 1 1 d . . .
H4 H 0.7920(18) 0.214(2) 0.294(3) 0.024(9) Uiso 1 1 d . . .
C3 C 0.78917(17) 0.17250(19) 0.1389(3) 0.0355(7) Uani 1 1 d . . .
H5 H 0.772(3) 0.117(3) 0.102(4) 0.055(14) Uiso 1 1 d . . .
H6 H 0.834(3) 0.169(4) 0.150(5) 0.08(2) Uiso 1 1 d . . .
C4 C 0.76016(15) 0.24363(18) 0.0876(2) 0.0293(6) Uani 1 1 d . . .
C5 C 0.77599(14) 0.32139(18) 0.1211(2) 0.0269(6) Uani 1 1 d . . .
C6 C 0.74044(14) 0.38928(16) 0.0862(2) 0.0256(6) Uani 1 1 d . . .
C7 C 0.69050(15) 0.38125(19) 0.0149(2) 0.0287(6) Uani 1 1 d . . .
C8 C 0.68137(15) 0.3072(2) -0.0230(2) 0.0326(7) Uani 1 1 d . . .
H7 H 0.645(2) 0.299(3) -0.082(4) 0.041(11) Uiso 1 1 d . . .
C9 C 0.71498(16) 0.23995(19) 0.0137(3) 0.0328(7) Uani 1 1 d . . .
H8 H 0.705(3) 0.184(4) -0.020(6) 0.079(19) Uiso 1 1 d . . .
C10 C 0.64719(17) 0.4496(2) -0.0080(3) 0.0378(7) Uani 1 1 d . . .
H9 H 0.6724 0.4929 -0.0382 0.045 Uiso 1 1 calc R . .
H10 H 0.6160 0.4326 -0.0596 0.045 Uiso 1 1 calc R . .
C11 C 0.6125(3) 0.4813(3) 0.0817(5) 0.0715(15) Uani 1 1 d . . .
H11 H 0.6446 0.5028 0.1289 0.086 Uiso 1 1 calc R . .
H12 H 0.5874 0.5268 0.0573 0.086 Uiso 1 1 calc R . .
C12 C 0.5695(2) 0.4312(2) 0.1436(4) 0.0489(11) Uani 1 1 d . . .
H13 H 0.5348 0.4129 0.0991 0.059 Uiso 1 1 calc R . .
H14 H 0.5505 0.4647 0.1972 0.059 Uiso 1 1 calc R . .
C13 C 0.59857(14) 0.35960(18) 0.1941(3) 0.0318(7) Uani 1 1 d . . .
C14 C 0.58261(13) 0.2845(2) 0.1571(3) 0.0304(6) Uani 1 1 d . . .
H15 H 0.5535(18) 0.291(2) 0.113(3) 0.018(8) Uiso 1 1 d . . .
C15 C 0.61158(13) 0.21596(16) 0.1919(2) 0.0241(5) Uani 1 1 d . . .
C16 C 0.66275(13) 0.22264(16) 0.2585(2) 0.0211(5) Uani 1 1 d . . .
C17 C 0.67433(13) 0.29584(16) 0.3032(2) 0.0223(5) Uani 1 1 d . . .
H16 H 0.709(2) 0.303(2) 0.346(3) 0.030(10) Uiso 1 1 d . . .
C18 C 0.64066(14) 0.36439(17) 0.2764(2) 0.0266(6) Uani 1 1 d . . .
C19 C 0.58635(16) 0.1368(2) 0.1553(3) 0.0330(7) Uani 1 1 d . . .
H17 H 0.622(3) 0.107(4) 0.132(5) 0.072(18) Uiso 1 1 d . . .
H18 H 0.5504(18) 0.142(2) 0.102(3) 0.024(9) Uiso 1 1 d . . .
C20 C 0.55624(17) 0.0857(2) 0.2397(3) 0.0377(8) Uani 1 1 d . . .
H19 H 0.545(3) 0.042(4) 0.199(6) 0.081(18) Uiso 1 1 d . . .
H20 H 0.580(2) 0.087(3) 0.299(4) 0.046(12) Uiso 1 1 d . . .
C21 C 0.49502(18) 0.1169(3) 0.2882(4) 0.0467(10) Uani 1 1 d . . .
H21 H 0.470(3) 0.119(3) 0.244(5) 0.061(17) Uiso 1 1 d . . .
H22 H 0.475(2) 0.070(2) 0.326(3) 0.028(10) Uiso 1 1 d . . .
C22 C 0.50334(15) 0.1915(2) 0.3497(3) 0.0337(7) Uani 1 1 d . . .
C23 C 0.47166(16) 0.2607(3) 0.3266(3) 0.0424(8) Uani 1 1 d . . .
H23 H 0.439(2) 0.264(2) 0.268(3) 0.033(10) Uiso 1 1 d . . .
C24 C 0.48806(17) 0.3314(2) 0.3727(3) 0.0438(9) Uani 1 1 d . . .
H24 H 0.4654 0.3779 0.3556 0.053 Uiso 1 1 calc R . .
C25 C 0.53612(17) 0.3360(2) 0.4422(3) 0.0379(8) Uani 1 1 d . . .
C26 C 0.56293(16) 0.2653(2) 0.4752(3) 0.0332(7) Uani 1 1 d . . .
H25 H 0.5932(19) 0.266(2) 0.517(3) 0.024(9) Uiso 1 1 d . . .
C27 C 0.54677(15) 0.1949(2) 0.4306(3) 0.0334(7) Uani 1 1 d . . .
H26 H 0.5709(15) 0.147(2) 0.450(2) 0.013(7) Uiso 1 1 d . . .
C28 C 0.5638(2) 0.4148(2) 0.4791(4) 0.0519(10) Uani 1 1 d . . .
H27 H 0.5290 0.4458 0.5097 0.062 Uiso 1 1 calc R . .
H28 H 0.5942 0.4031 0.5341 0.062 Uiso 1 1 calc R . .
C29 C 0.5950(3) 0.4644(3) 0.4060(5) 0.0685(13) Uani 1 1 d . . .
H29 H 0.6099 0.5114 0.4439 0.082 Uiso 1 1 calc R . .
H30 H 0.5619 0.4832 0.3588 0.082 Uiso 1 1 calc R . .
C30 C 0.64946(19) 0.43810(18) 0.3406(3) 0.0402(8) Uani 1 1 d . . .
H31 H 0.6863 0.4294 0.3856 0.048 Uiso 1 1 calc R . .
H32 H 0.6603 0.4822 0.2943 0.048 Uiso 1 1 calc R . .
N1 N 0.82055(12) 0.33903(16) 0.1900(2) 0.0322(6) Uani 1 1 d . . .
N2 N 0.76014(13) 0.45724(16) 0.1293(2) 0.0319(6) Uani 1 1 d . . .
S1 S 0.81679(4) 0.43397(4) 0.20632(8) 0.0353(2) Uani 1 1 d . . .

loop_
_atom_site_aniso_label
_atom_site_aniso_U_11
_atom_site_aniso_U_22
_atom_site_aniso_U_33
_atom_site_aniso_U_23
_atom_site_aniso_U_13
_atom_site_aniso_U_12
C1 0.0256(13) 0.0185(12) 0.0325(15) 0.0041(11) 0.0018(11) 0.0021(10)
C2 0.0253(14) 0.0210(13) 0.0440(18) 0.0050(12) 0.0020(12) 0.0064(10)
C3 0.0377(17) 0.0244(14) 0.0445(19) -0.0004(13) 0.0177(14) 0.0075(12)
C4 0.0329(16) 0.0238(13) 0.0311(14) -0.0027(11) 0.0127(12) -0.0007(11)
C5 0.0268(13) 0.0263(13) 0.0277(14) 0.0010(11) 0.0075(11) -0.0002(11)
C6 0.0296(15) 0.0245(13) 0.0225(12) 0.0031(10) 0.0049(11) -0.0008(10)
C7 0.0306(14) 0.0313(15) 0.0242(13) 0.0038(11) 0.0056(11) -0.0019(12)
C8 0.0342(16) 0.0390(17) 0.0246(14) -0.0026(13) 0.0068(11) -0.0073(12)
C9 0.0384(16) 0.0285(14) 0.0316(15) -0.0076(12) 0.0143(13) -0.0067(12)
C10 0.0378(17) 0.0420(17) 0.0336(16) 0.0124(14) 0.0006(13) 0.0053(14)
C11 0.070(3) 0.063(3) 0.082(4) 0.020(3) 0.001(3) 0.015(2)
C12 0.045(2) 0.045(2) 0.057(2) 0.0230(18) 0.0123(18) 0.0250(16)
C13 0.0258(13) 0.0299(13) 0.0396(16) 0.0140(13) 0.0115(12) 0.0116(11)
C14 0.0165(12) 0.0451(18) 0.0296(14) 0.0074(12) 0.0021(11) 0.0028(11)
C15 0.0215(11) 0.0255(13) 0.0253(13) 0.0009(11) 0.0052(10) -0.0040(9)
C16 0.0207(12) 0.0189(11) 0.0238(13) 0.0045(9) 0.0047(10) -0.0001(9)
C17 0.0186(12) 0.0209(12) 0.0275(14) 0.0006(10) 0.0027(10) -0.0023(9)
C18 0.0241(13) 0.0214(12) 0.0344(14) 0.0019(11) 0.0102(11) 0.0017(10)
C19 0.0322(15) 0.0337(16) 0.0332(15) -0.0107(13) 0.0036(12) -0.0091(12)
C20 0.0351(16) 0.0314(15) 0.0466(19) -0.0106(14) 0.0126(14) -0.0162(13)
C21 0.0271(16) 0.051(2) 0.061(2) -0.0201(19) 0.0131(17) -0.0173(15)
C22 0.0232(13) 0.0397(17) 0.0383(17) -0.0069(13) 0.0108(12) -0.0067(12)
C23 0.0243(14) 0.057(2) 0.0456(19) -0.0017(17) 0.0053(14) -0.0007(14)
C24 0.0323(17) 0.0445(19) 0.054(2) 0.0041(17) 0.0156(16) 0.0110(14)
C25 0.0399(17) 0.0341(16) 0.0397(17) -0.0048(13) 0.0201(14) 0.0023(13)
C26 0.0351(16) 0.0390(17) 0.0255(14) 0.0033(13) 0.0081(13) -0.0040(13)
C27 0.0315(14) 0.0331(15) 0.0356(17) 0.0044(13) 0.0103(13) -0.0033(12)
C28 0.068(3) 0.0319(17) 0.055(2) -0.0112(17) 0.024(2) 0.0023(18)
C29 0.081(3) 0.059(3) 0.066(3) -0.004(2) 0.009(3) 0.014(3)
C30 0.0462(19) 0.0182(13) 0.056(2) -0.0045(13) 0.0132(16) 0.0003(12)
N1 0.0309(12) 0.0251(12) 0.0405(16) -0.0005(11) -0.0001(11) 0.0022(9)
N2 0.0357(14) 0.0227(11) 0.0374(14) 0.0031(11) -0.0015(11) 0.0000(10)
S1 0.0366(4) 0.0272(4) 0.0420(4) -0.0044(3) -0.0067(3) 0.0004(3)

loop_
_atom_type_symbol
_atom_type_description
_atom_type_scat_dispersion_real
_atom_type_scat_dispersion_imag
_atom_type_scat_source
C C 0.0033 0.0016 'International Tables Vol C Tables 4.2.6.8 and 6.1.1.4'
H H 0.0000 0.0000 'International Tables Vol C Tables 4.2.6.8 and 6.1.1.4'
N N 0.0061 0.0033 'International Tables Vol C Tables 4.2.6.8 and 6.1.1.4'
S S 0.1246 0.1234 'International Tables Vol C Tables 4.2.6.8 and 6.1.1.4'

loop_
_geom_angle_atom_site_label_1
_geom_angle_atom_site_label_2
_geom_angle_atom_site_label_3
_geom_angle
_geom_angle_site_symmetry_1
_geom_angle_site_symmetry_3
_geom_angle_publ_flag
C16 C1 C2 114.1(2) . . ?
C3 C2 C1 116.3(3) . . ?
C4 C3 C2 114.4(3) . . ?
C9 C4 C5 115.2(3) . . ?
C9 C4 C3 124.5(3) . . ?
C5 C4 C3 120.1(3) . . ?
N1 C5 C4 125.3(3) . . ?
N1 C5 C6 113.8(3) . . ?
C4 C5 C6 120.8(3) . . ?
N2 C6 C7 126.1(3) . . ?
N2 C6 C5 112.5(3) . . ?
C7 C6 C5 121.4(3) . . ?
C8 C7 C6 115.8(3) . . ?
C8 C7 C10 123.2(3) . . ?
C6 C7 C10 120.8(3) . . ?
C7 C8 C9 122.7(3) . . ?
C4 C9 C8 123.6(3) . . ?
C11 C10 C7 114.8(3) . . ?
C12 C11 C10 122.0(5) . . ?
C11 C12 C13 116.5(3) . . ?
C14 C13 C18 118.2(3) . . ?
C14 C13 C12 118.4(3) . . ?
C18 C13 C12 123.4(3) . . ?
C15 C14 C13 122.4(3) . . ?
C14 C15 C16 118.7(3) . . ?
C14 C15 C19 118.5(3) . . ?
C16 C15 C19 122.8(3) . . ?
C17 C16 C15 118.2(2) . . ?
C17 C16 C1 119.1(3) . . ?
C15 C16 C1 122.7(2) . . ?
C16 C17 C18 122.6(3) . . ?
C13 C18 C17 117.8(3) . . ?
C13 C18 C30 123.6(3) . . ?
C17 C18 C30 118.5(3) . . ?
C15 C19 C20 114.4(3) . . ?
C21 C20 C19 117.0(4) . . ?
C22 C21 C20 114.2(3) . . ?
C23 C22 C27 116.6(3) . . ?
C23 C22 C21 122.3(4) . . ?
C27 C22 C21 121.0(4) . . ?
C22 C23 C24 120.9(4) . . ?
C25 C24 C23 121.8(3) . . ?
C24 C25 C26 117.5(3) . . ?
C24 C25 C28 122.9(4) . . ?
C26 C25 C28 119.5(4) . . ?
C27 C26 C25 120.8(3) . . ?
C26 C27 C22 121.4(3) . . ?
C29 C28 C25 118.2(4) . . ?
C28 C29 C30 124.2(4) . . ?
C29 C30 C18 117.8(4) . . ?
C5 N1 S1 106.0(2) . . ?
C6 N2 S1 106.5(2) . . ?
N2 S1 N1 101.21(15) . . ?

loop_
_geom_bond_atom_site_label_1
_geom_bond_atom_site_label_2
_geom_bond_distance
_geom_bond_site_symmetry_2
_geom_bond_publ_flag
C1 C16 1.524(4) . ?
C1 C2 1.540(4) . ?
C2 C3 1.540(5) . ?
C3 C4 1.511(5) . ?
C4 C9 1.367(5) . ?
C4 C5 1.429(4) . ?
C5 N1 1.342(4) . ?
C5 C6 1.450(4) . ?
C6 N2 1.349(4) . ?
C6 C7 1.421(4) . ?
C7 C8 1.363(5) . ?
C7 C10 1.508(5) . ?
C8 C9 1.428(5) . ?
C10 C11 1.489(7) . ?
C11 C12 1.489(7) . ?
C12 C13 1.514(4) . ?
C13 C14 1.403(5) . ?
C13 C18 1.406(5) . ?
C14 C15 1.391(4) . ?
C15 C16 1.399(4) . ?
C15 C19 1.521(4) . ?
C16 C17 1.394(4) . ?
C17 C18 1.408(4) . ?
C18 C30 1.518(4) . ?
C19 C20 1.545(5) . ?
C20 C21 1.540(5) . ?
C21 C22 1.510(5) . ?
C22 C23 1.386(5) . ?
C22 C27 1.409(5) . ?
C23 C24 1.386(6) . ?
C24 C25 1.372(6) . ?
C25 C26 1.395(5) . ?
C25 C28 1.536(5) . ?
C26 C27 1.372(5) . ?
C28 C29 1.438(7) . ?
C29 C30 1.507(7) . ?
N1 S1 1.624(3) . ?
N2 S1 1.620(3) . ?

loop_
_geom_torsion_atom_site_label_1
_geom_torsion_atom_site_label_2
_geom_torsion_atom_site_label_3
_geom_torsion_atom_site_label_4
_geom_torsion
_geom_torsion_site_symmetry_1
_geom_torsion_site_symmetry_2
_geom_torsion_site_symmetry_3
_geom_torsion_site_symmetry_4
_geom_torsion_publ_flag
C16 C1 C2 C3 -66.1(4) . . . . ?
C1 C2 C3 C4 65.0(4) . . . . ?
C2 C3 C4 C9 -115.8(4) . . . . ?
C2 C3 C4 C5 59.3(4) . . . . ?
C9 C4 C5 N1 -177.3(3) . . . . ?
C3 C4 C5 N1 7.2(4) . . . . ?
C9 C4 C5 C6 6.9(4) . . . . ?
C3 C4 C5 C6 -168.6(3) . . . . ?
N1 C5 C6 N2 0.9(4) . . . . ?
C4 C5 C6 N2 177.1(3) . . . . ?
N1 C5 C6 C7 -178.7(3) . . . . ?
C4 C5 C6 C7 -2.5(4) . . . . ?
N2 C6 C7 C8 176.2(3) . . . . ?
C5 C6 C7 C8 -4.2(4) . . . . ?
N2 C6 C7 C10 -9.5(5) . . . . ?
C5 C6 C7 C10 170.0(3) . . . . ?
C6 C7 C8 C9 6.3(4) . . . . ?
C10 C7 C8 C9 -167.8(3) . . . . ?
C5 C4 C9 C8 -5.1(4) . . . . ?
C3 C4 C9 C8 170.2(3) . . . . ?
C7 C8 C9 C4 -1.7(5) . . . . ?
C8 C7 C10 C11 115.0(4) . . . . ?
C6 C7 C10 C11 -58.8(5) . . . . ?
C7 C10 C11 C12 -59.1(6) . . . . ?
C10 C11 C12 C13 60.1(7) . . . . ?
C11 C12 C13 C14 -109.5(5) . . . . ?
C11 C12 C13 C18 70.7(5) . . . . ?
C18 C13 C14 C15 -6.7(4) . . . . ?
C12 C13 C14 C15 173.5(3) . . . . ?
C13 C14 C15 C16 -6.6(4) . . . . ?
C13 C14 C15 C19 173.7(3) . . . . ?
C14 C15 C16 C17 12.9(4) . . . . ?
C19 C15 C16 C17 -167.4(3) . . . . ?
C14 C15 C16 C1 -167.1(3) . . . . ?
C19 C15 C16 C1 12.6(4) . . . . ?
C2 C1 C16 C17 -61.1(4) . . . . ?
C2 C1 C16 C15 118.9(3) . . . . ?
C15 C16 C17 C18 -6.4(4) . . . . ?
C1 C16 C17 C18 173.6(3) . . . . ?
C14 C13 C18 C17 13.0(4) . . . . ?
C12 C13 C18 C17 -167.2(3) . . . . ?
C14 C13 C18 C30 -164.1(3) . . . . ?
C12 C13 C18 C30 15.6(5) . . . . ?
C16 C17 C18 C13 -6.8(4) . . . . ?
C16 C17 C18 C30 170.5(3) . . . . ?
C14 C15 C19 C20 -113.9(3) . . . . ?
C16 C15 C19 C20 66.4(4) . . . . ?
C15 C19 C20 C21 66.5(4) . . . . ?
C19 C20 C21 C22 -66.9(5) . . . . ?
C20 C21 C22 C23 120.4(4) . . . . ?
C20 C21 C22 C27 -56.1(5) . . . . ?
C27 C22 C23 C24 7.8(5) . . . . ?
C21 C22 C23 C24 -168.8(3) . . . . ?
C22 C23 C24 C25 0.3(6) . . . . ?
C23 C24 C25 C26 -8.1(5) . . . . ?
C23 C24 C25 C28 167.9(3) . . . . ?
C24 C25 C26 C27 7.5(5) . . . . ?
C28 C25 C26 C27 -168.6(3) . . . . ?
C25 C26 C27 C22 0.7(5) . . . . ?
C23 C22 C27 C26 -8.3(5) . . . . ?
C21 C22 C27 C26 168.3(3) . . . . ?
C24 C25 C28 C29 -63.8(6) . . . . ?
C26 C25 C28 C29 112.1(5) . . . . ?
C25 C28 C29 C30 -55.8(8) . . . . ?
C28 C29 C30 C18 54.3(7) . . . . ?
C13 C18 C30 C29 67.0(5) . . . . ?
C17 C18 C30 C29 -110.1(4) . . . . ?
C4 C5 N1 S1 -176.5(2) . . . . ?
C6 C5 N1 S1 -0.5(3) . . . . ?
C7 C6 N2 S1 178.7(3) . . . . ?
C5 C6 N2 S1 -0.9(3) . . . . ?
C6 N2 S1 N1 0.6(2) . . . . ?
C5 N1 S1 N2 0.0(2) . . . . ?

loop_
_cod_related_entry_id
_cod_related_entry_database
_cod_related_entry_code
1 ChemSpider 30659264
